data_7052805
loop_
_publ_author_name
'Lozano-Rodriguez, M. J.'
'Copping, R.'
'Petit, S.'
'Solari, P. L.'
'Guilbaud, P.'
'Mustre de Leon, J.'
'Den Auwer, C.'

_publ_section_title
;
 Crystal structure versus solution for two new lutetium thiocyanato
 complexes
;
_journal_issue 12
_journal_name_full 'New Journal of Chemistry'
_journal_page_first 2755
_journal_paper_doi 10.1039/c1nj20494g
_journal_volume 35
_journal_year 2011
_chemical_formula_sum 'C7 H12 K4 Lu N7 O6 S7'
_chemical_formula_weight 846.03
_chemical_name_systematic
;
?
;
_space_group_IT_number 15
_symmetry_cell_setting monoclinic
_symmetry_space_group_name_Hall '-C 2yc'
_symmetry_space_group_name_H-M 'C 1 2/c 1'
_atom_sites_solution_hydrogens geom
_atom_sites_solution_primary direct
_atom_sites_solution_secondary difmap
_audit_creation_method SHELXL-97
_cell_angle_alpha 90.00
_cell_angle_beta 122.3670(10)
_cell_angle_gamma 90.00
_cell_formula_units_Z 4
_cell_length_a 24.969(3)
_cell_length_b 6.4026(7)
_cell_length_c 20.031(2)
_cell_measurement_reflns_used 8413
_cell_measurement_temperature 150(2)
_cell_measurement_theta_max 26.87
_cell_measurement_theta_min 5.18
_cell_volume 2704.8(5)
_computing_cell_refinement 'Bruker SAINT v7.34a'
_computing_data_collection 'Bruker APEX 2'
_computing_data_reduction 'Bruker SAINT v7.34a'
_computing_molecular_graphics 'Bruker SHELXTL'
_computing_publication_material 'Bruker SHELXTL & local programs'
_computing_structure_refinement 'Bruker SHELXTL'
_computing_structure_solution 'Bruker SHELXTL'
_diffrn_ambient_temperature 150(2)
_diffrn_measured_fraction_theta_full 0.967
_diffrn_measured_fraction_theta_max 0.914
_diffrn_measurement_device_type
;
Bruker Nonius Kappa APEX II CCD diffractometer
;
_diffrn_measurement_method
;
\w rotation to cover a hemisphere of reciprocal space
;
_diffrn_radiation_monochromator graphite
_diffrn_radiation_source 'fine-focus sealed tube'
_diffrn_radiation_type MoK\a
_diffrn_radiation_wavelength 0.71073
_diffrn_reflns_av_R_equivalents 0.0140
_diffrn_reflns_av_sigmaI/netI 0.0124
_diffrn_reflns_limit_h_max 31
_diffrn_reflns_limit_h_min -30
_diffrn_reflns_limit_k_max 7
_diffrn_reflns_limit_k_min -6
_diffrn_reflns_limit_l_max 25
_diffrn_reflns_limit_l_min -24
_diffrn_reflns_number 10538
_diffrn_reflns_theta_full 25.00
_diffrn_reflns_theta_max 26.87
_diffrn_reflns_theta_min 5.18
_exptl_absorpt_coefficient_mu 4.842
_exptl_absorpt_correction_T_max 0.4295
_exptl_absorpt_correction_T_min 0.1915
_exptl_absorpt_correction_type multi-scan
_exptl_absorpt_process_details 'SADABS 2008/1 Bruker AXS Madison WI USA'
_exptl_crystal_colour colourless
_exptl_crystal_density_diffrn 2.078
_exptl_crystal_density_method 'not measured'
_exptl_crystal_description block
_exptl_crystal_F_000 1640
_exptl_crystal_size_max 0.51
_exptl_crystal_size_mid 0.39
_exptl_crystal_size_min 0.21
_refine_diff_density_max 0.772
_refine_diff_density_min -0.662
_refine_diff_density_rms 0.068
_refine_ls_extinction_method none
_refine_ls_goodness_of_fit_ref 1.174
_refine_ls_hydrogen_treatment mixed
_refine_ls_matrix_type full
_refine_ls_number_parameters 180
_refine_ls_number_reflns 2658
_refine_ls_number_restraints 12
_refine_ls_restrained_S_all 1.203
_refine_ls_R_factor_all 0.0138
_refine_ls_R_factor_gt 0.0137
_refine_ls_shift/su_max 0.004
_refine_ls_shift/su_mean 0.000
_refine_ls_structure_factor_coef Fsqd
_refine_ls_weighting_details 'calc w=1/[\s^2^(Fo^2^)+(0.0135P)^2^+4.5453P] where P=(Fo^2^+2Fc^2^)/3'
_refine_ls_weighting_scheme calc
_refine_ls_wR_factor_gt 0.0326
_refine_ls_wR_factor_ref 0.0327
_reflns_number_gt 2650
_reflns_number_total 2658
_reflns_threshold_expression >2sigma(I)
_cod_data_source_file c1nj20494g.txt
_cod_data_source_block rcj6absx
_cod_original_sg_symbol_H-M C2/c
_cod_database_code 7052805

loop_
_symmetry_equiv_pos_as_xyz
'x, y, z'
'-x, y, -z+1/2'
'x+1/2, y+1/2, z'
'-x+1/2, y+1/2, -z+1/2'
'-x, -y, -z'
'x, -y, z-1/2'
'-x+1/2, -y+1/2, -z'
'x+1/2, -y+1/2, z-1/2'

loop_
_atom_site_label
_atom_site_type_symbol
_atom_site_fract_x
_atom_site_fract_y
_atom_site_fract_z
_atom_site_U_iso_or_equiv
_atom_site_adp_type
_atom_site_occupancy
_atom_site_symmetry_multiplicity
_atom_site_calc_flag
_atom_site_refinement_flags
_atom_site_disorder_group
C1 C 0.38239(10) 0.6849(3) 0.78747(12) 0.0157(4) Uani 1 1 d . .
C2 C 0.38167(9) 1.0059(3) 0.57076(11) 0.0122(4) Uani 1 1 d . .
C3 C 0.28263(9) 1.0244(3) 0.63637(11) 0.0137(4) Uani 1 1 d . .
K1 K 0.32245(2) 0.56216(7) 0.57159(3) 0.01730(10) Uani 1 1 d . .
K2 K 0.18551(3) 0.66324(8) 0.64919(3) 0.02385(11) Uani 1 1 d . .
Lu1 Lu 0.5000 0.797731(16) 0.7500 0.00862(4) Uani 1 2 d S .
N1 N 0.41663(9) 0.6984(3) 0.76519(12) 0.0199(4) Uani 1 1 d . .
N2 N 0.41934(8) 0.9158(3) 0.62748(10) 0.0161(3) Uani 1 1 d . .
N3 N 0.25766(9) 0.8781(3) 0.59746(10) 0.0188(4) Uani 1 1 d . .
O1 O 0.46450(8) 1.1117(2) 0.78502(10) 0.0159(3) Uani 1 1 d . .
O2 O 0.46168(7) 0.4999(3) 0.66685(10) 0.0170(3) Uani 1 1 d . .
O3 O 0.41122(12) 0.5565(4) 0.51065(12) 0.0407(5) Uani 1 1 d . .
S1 S 0.33334(3) 0.66942(8) 0.81801(3) 0.01931(11) Uani 1 1 d . .
S2 S 0.32794(2) 1.12630(8) 0.49091(3) 0.01723(11) Uani 1 1 d . .
S3 S 0.31677(2) 1.23470(8) 0.69085(3) 0.01576(10) Uani 1 1 d . .
S9 S 0.02635(15) 0.6784(4) 0.55434(17) 0.0270(5) Uani 0.50 1 d PU 1
C9 C 0.0000 0.5000 0.5000 0.0532(11) Uani 1 2 d SU 1
N9 N -0.0344(6) 0.3834(14) 0.4371(8) 0.041(3) Uani 0.50 1 d PU 1
H1 H 0.4025(17) 0.433(7) 0.489(2) 0.059(11) Uiso 1 1 d . .
H2 H 0.4342(16) 0.599(6) 0.505(2) 0.031(11) Uiso 1 1 d . .
H5 H 0.4506(14) 0.513(5) 0.6196(19) 0.032(8) Uiso 1 1 d . .
H3 H 0.4290(16) 1.137(5) 0.7553(19) 0.032(8) Uiso 1 1 d . .
H6 H 0.4787(14) 0.400(5) 0.6808(17) 0.026(8) Uiso 1 1 d . .
H4 H 0.4688(16) 1.093(6) 0.828(2) 0.049(10) Uiso 1 1 d . .

loop_
_atom_site_aniso_label
_atom_site_aniso_U_11
_atom_site_aniso_U_22
_atom_site_aniso_U_33
_atom_site_aniso_U_23
_atom_site_aniso_U_13
_atom_site_aniso_U_12
C1 0.0172(10) 0.0107(9) 0.0204(10) 0.0000(7) 0.0109(9) 0.0009(7)
C2 0.0141(9) 0.0100(9) 0.0154(9) -0.0030(7) 0.0098(8) -0.0032(7)
C3 0.0130(9) 0.0166(10) 0.0160(9) 0.0049(8) 0.0107(8) 0.0030(8)
K1 0.0167(2) 0.0148(2) 0.0210(2) -0.00076(16) 0.01054(18) -0.00071(16)
K2 0.0350(3) 0.0208(2) 0.0245(2) -0.00534(18) 0.0218(2) -0.0080(2)
Lu1 0.00809(7) 0.00798(7) 0.01040(6) 0.000 0.00536(5) 0.000
N1 0.0208(10) 0.0169(9) 0.0307(10) 0.0013(7) 0.0196(9) 0.0005(7)
N2 0.0153(9) 0.0150(8) 0.0158(8) 0.0000(7) 0.0068(7) -0.0010(7)
N3 0.0207(9) 0.0167(9) 0.0208(9) -0.0008(7) 0.0124(8) -0.0017(7)
O1 0.0135(8) 0.0163(7) 0.0166(7) -0.0004(6) 0.0072(7) 0.0021(6)
O2 0.0193(8) 0.0124(8) 0.0195(8) -0.0024(6) 0.0105(6) 0.0015(6)
O3 0.0474(14) 0.0320(12) 0.0299(10) -0.0125(8) 0.0121(10) -0.0013(10)
S1 0.0241(3) 0.0178(3) 0.0274(3) -0.0008(2) 0.0214(2) -0.0010(2)
S2 0.0195(3) 0.0162(2) 0.0125(2) 0.00237(18) 0.0063(2) 0.00447(19)
S3 0.0168(2) 0.0149(2) 0.0165(2) -0.00148(18) 0.0096(2) -0.00112(18)
S9 0.0389(10) 0.0250(15) 0.0268(8) -0.0063(9) 0.0241(7) -0.0112(9)
C9 0.075(3) 0.026(2) 0.105(3) 0.005(2) 0.080(3) -0.001(2)
N9 0.062(5) 0.019(5) 0.059(5) -0.009(3) 0.046(4) -0.012(4)

loop_
_atom_type_symbol
_atom_type_description
_atom_type_scat_dispersion_real
_atom_type_scat_dispersion_imag
_atom_type_scat_source
C C 0.0033 0.0016 'International Tables Vol C Tables 4.2.6.8 and 6.1.1.4'
H H 0.0000 0.0000 'International Tables Vol C Tables 4.2.6.8 and 6.1.1.4'
N N 0.0061 0.0033 'International Tables Vol C Tables 4.2.6.8 and 6.1.1.4'
O O 0.0106 0.0060 'International Tables Vol C Tables 4.2.6.8 and 6.1.1.4'
S S 0.1246 0.1234 'International Tables Vol C Tables 4.2.6.8 and 6.1.1.4'
K K 0.2009 0.2494 'International Tables Vol C Tables 4.2.6.8 and 6.1.1.4'
Lu Lu -0.4720 5.8584 'International Tables Vol C Tables 4.2.6.8 and 6.1.1.4'

loop_
_geom_angle_atom_site_label_1
_geom_angle_atom_site_label_2
_geom_angle_atom_site_label_3
_geom_angle
_geom_angle_site_symmetry_1
_geom_angle_site_symmetry_3
N1 C1 S1 179.0(2) . .
N2 C2 S2 178.54(18) . .
N2 C2 K1 72.00(12) . .
S2 C2 K1 106.54(8) . .
N3 C3 S3 178.87(19) . .
N3 C3 K2 50.65(12) . .
S3 C3 K2 129.02(9) . .
N3 K1 N3 90.87(5) . 7_566
N3 K1 O2 124.86(5) . .
N3 K1 O2 127.55(5) 7_566 .
N3 K1 O3 134.17(6) . .
N3 K1 O3 74.23(5) 7_566 .
O2 K1 O3 53.32(5) . .
N3 K1 N2 79.61(5) . .
N3 K1 N2 104.29(5) 7_566 .
O2 K1 N2 55.80(5) . .
O3 K1 N2 63.44(6) . .
N3 K1 C2 71.05(5) . .
N3 K1 C2 84.76(5) 7_566 .
O2 K1 C2 74.77(5) . .
O3 K1 C2 64.69(6) . .
N2 K1 C2 21.32(5) . .
N3 K1 S3 94.20(4) . 1_545
N3 K1 S3 132.33(4) 7_566 1_545
O2 K1 S3 86.41(4) . 1_545
O3 K1 S3 128.02(5) . 1_545
N2 K1 S3 123.25(4) . 1_545
C2 K1 S3 141.25(4) . 1_545
N3 K1 S2 152.72(4) . 1_545
N3 K1 S2 73.70(4) 7_566 1_545
O2 K1 S2 81.84(3) . 1_545
O3 K1 S2 63.87(5) . 1_545
N2 K1 S2 125.47(4) . 1_545
C2 K1 S2 127.82(4) . 1_545
S3 K1 S2 80.895(18) 1_545 1_545
N3 K1 N1 73.71(5) . .
N3 K1 N1 157.51(5) 7_566 .
O2 K1 N1 56.20(4) . .
O3 K1 N1 104.62(5) . .
N2 K1 N1 57.55(4) . .
C2 K1 N1 74.89(5) . .
S3 K1 N1 66.52(3) 1_545 .
S2 K1 N1 126.67(3) 1_545 .
N3 K1 S2 72.45(4) . 7_566
N3 K1 S2 71.79(4) 7_566 7_566
O2 K1 S2 148.60(4) . 7_566
O3 K1 S2 136.72(4) . 7_566
N2 K1 S2 151.62(4) . 7_566
C2 K1 S2 135.86(4) . 7_566
S3 K1 S2 64.881(15) 1_545 7_566
S2 K1 S2 81.288(17) 1_545 7_566
N1 K1 S2 116.99(3) . 7_566
N3 K1 K1 46.30(4) . 7_566
N3 K1 K1 44.56(4) 7_566 7_566
O2 K1 K1 147.33(4) . 7_566
O3 K1 K1 107.01(5) . 7_566
N2 K1 K1 92.98(4) . 7_566
C2 K1 K1 72.91(4) . 7_566
S3 K1 K1 122.57(2) 1_545 7_566
S2 K1 K1 114.88(2) 1_545 7_566
N1 K1 K1 118.12(3) . 7_566
S2 K1 K1 64.051(16) 7_566 7_566
N3 K1 Lu1 91.96(4) . .
N3 K1 Lu1 134.46(4) 7_566 .
O2 K1 Lu1 33.15(3) . .
O3 K1 Lu1 71.54(4) . .
N2 K1 Lu1 32.46(3) . .
C2 K1 Lu1 53.72(4) . .
S3 K1 Lu1 92.741(15) 1_545 .
S2 K1 Lu1 114.973(16) 1_545 .
N1 K1 Lu1 33.83(3) . .
S2 K1 Lu1 150.819(15) 7_566 .
K1 K1 Lu1 122.034(18) 7_566 .
N3 K1 H5 132.7(6) . .
N3 K1 H5 111.2(7) 7_566 .
O2 K1 H5 16.4(6) . .
O3 K1 H5 37.0(7) . .
N2 K1 H5 55.0(6) . .
C2 K1 H5 70.0(6) . .
S3 K1 H5 99.5(6) 1_545 .
S2 K1 H5 74.5(6) 1_545 .
N1 K1 H5 71.0(6) . .
S2 K1 H5 153.2(6) 7_566 .
K1 K1 H5 137.5(6) 7_566 .
Lu1 K1 H5 42.6(6) . .
N3 K2 N9 129.4(2) . 5_566
N3 K2 S2 75.77(4) . 7_566
N9 K2 S2 86.2(2) 5_566 7_566
N3 K2 S3 129.18(4) . 4_546
N9 K2 S3 84.8(2) 5_566 4_546
S2 K2 S3 152.24(2) 7_566 4_546
N3 K2 S1 135.51(4) . 4_546
N9 K2 S1 76.56(16) 5_566 4_546
S2 K2 S1 70.405(17) 7_566 4_546
S3 K2 S1 81.971(17) 4_546 4_546
N3 K2 O3 70.45(7) . 7_566
N9 K2 O3 59.53(19) 5_566 7_566
S2 K2 O3 77.79(4) 7_566 7_566
S3 K2 O3 118.98(5) 4_546 7_566
S1 K2 O3 126.84(5) 4_546 7_566
N3 K2 S9 124.26(6) . .
N9 K2 S9 7.10(18) 5_566 .
S2 K2 S9 89.08(6) 7_566 .
S3 K2 S9 85.09(5) 4_546 .
S1 K2 S9 83.64(5) 4_546 .
O3 K2 S9 53.88(7) 7_566 .
N3 K2 S1 77.90(4) . 4_556
N9 K2 S1 87.04(18) 5_566 4_556
S2 K2 S1 139.22(2) 7_566 4_556
S3 K2 S1 66.352(15) 4_546 4_556
S1 K2 S1 145.56(2) 4_546 4_556
O3 K2 S1 64.24(4) 7_566 4_556
S9 K2 S1 80.64(5) . 4_556
N3 K2 S1 78.31(4) . .
N9 K2 S1 150.2(2) 5_566 .
S2 K2 S1 114.91(2) 7_566 .
S3 K2 S1 66.728(18) 4_546 .
S1 K2 S1 90.440(18) 4_546 .
O3 K2 S1 142.19(5) 7_566 .
S9 K2 S1 151.76(6) . .
S1 K2 S1 89.178(18) 4_556 .
N3 K2 C3 18.29(5) . .
N9 K2 C3 133.63(17) 5_566 .
S2 K2 C3 94.02(4) 7_566 .
S3 K2 C3 111.12(4) 4_546 .
S1 K2 C3 146.34(4) 4_546 .
O3 K2 C3 75.17(6) 7_566 .
S9 K2 C3 127.00(6) . .
S1 K2 C3 63.30(4) 4_556 .
S1 K2 C3 68.73(4) . .
N3 K2 K1 37.10(4) . .
N9 K2 K1 133.7(2) 5_566 .
S2 K2 K1 50.290(13) 7_566 .
S3 K2 K1 140.797(19) 4_546 .
S1 K2 K1 98.408(16) 4_546 .
O3 K2 K1 92.27(5) 7_566 .
S9 K2 K1 134.07(5) . .
S1 K2 K1 114.508(16) 4_556 .
S1 K2 K1 74.070(17) . .
C3 K2 K1 51.49(3) . .
N3 K2 K1 36.09(4) . 7_566
N9 K2 K1 94.8(2) 5_566 7_566
S2 K2 K1 57.327(15) 7_566 7_566
S3 K2 K1 149.651(18) 4_546 7_566
S1 K2 K1 127.534(16) 4_546 7_566
O3 K2 K1 40.72(5) 7_566 7_566
S9 K2 K1 90.90(5) . 7_566
S1 K2 K1 83.307(15) 4_556 7_566
S1 K2 K1 114.131(17) . 7_566
C3 K2 K1 49.69(3) . 7_566
K1 K2 K1 51.731(12) . 7_566
N2 Lu1 N2 141.88(9) 2_656 .
N2 Lu1 N1 84.10(6) 2_656 2_656
N2 Lu1 N1 106.24(6) . 2_656
N2 Lu1 N1 106.24(6) 2_656 .
N2 Lu1 N1 84.10(6) . .
N1 Lu1 N1 148.57(9) 2_656 .
N2 Lu1 O2 143.36(6) 2_656 .
N2 Lu1 O2 73.92(6) . .
N1 Lu1 O2 75.13(6) 2_656 .
N1 Lu1 O2 79.68(6) . .
N2 Lu1 O2 73.92(6) 2_656 2_656
N2 Lu1 O2 143.36(6) . 2_656
N1 Lu1 O2 79.68(6) 2_656 2_656
N1 Lu1 O2 75.13(6) . 2_656
O2 Lu1 O2 72.89(9) . 2_656
N2 Lu1 O1 78.03(6) 2_656 2_656
N2 Lu1 O1 70.78(6) . 2_656
N1 Lu1 O1 72.70(6) 2_656 2_656
N1 Lu1 O1 137.94(6) . 2_656
O2 Lu1 O1 122.10(6) . 2_656
O2 Lu1 O1 142.24(6) 2_656 2_656
N2 Lu1 O1 70.78(6) 2_656 .
N2 Lu1 O1 78.03(6) . .
N1 Lu1 O1 137.94(6) 2_656 .
N1 Lu1 O1 72.70(6) . .
O2 Lu1 O1 142.24(6) . .
O2 Lu1 O1 122.10(6) 2_656 .
O1 Lu1 O1 69.49(7) 2_656 .
N2 Lu1 K1 160.01(4) 2_656 .
N2 Lu1 K1 45.10(4) . .
N1 Lu1 K1 113.38(5) 2_656 .
N1 Lu1 K1 53.79(5) . .
O2 Lu1 K1 43.13(4) . .
O2 Lu1 K1 98.84(4) 2_656 .
O1 Lu1 K1 115.43(4) 2_656 .
O1 Lu1 K1 99.16(4) . .
N2 Lu1 K1 45.10(4) 2_656 2_656
N2 Lu1 K1 160.01(4) . 2_656
N1 Lu1 K1 53.79(5) 2_656 2_656
N1 Lu1 K1 113.38(5) . 2_656
O2 Lu1 K1 98.84(4) . 2_656
O2 Lu1 K1 43.13(4) 2_656 2_656
O1 Lu1 K1 99.16(4) 2_656 2_656
O1 Lu1 K1 115.43(4) . 2_656
K1 Lu1 K1 138.030(14) . 2_656
C1 N1 Lu1 163.23(17) . .
C1 N1 K1 102.56(15) . .
Lu1 N1 K1 92.38(6) . .
C2 N2 Lu1 169.46(16) . .
C2 N2 K1 86.68(13) . .
Lu1 N2 K1 102.44(6) . .
C3 N3 K1 123.30(15) . .
C3 N3 K2 111.06(14) . .
K1 N3 K2 104.88(6) . .
C3 N3 K1 117.71(14) . 7_566
K1 N3 K1 89.13(5) . 7_566
K2 N3 K1 108.19(6) . 7_566
Lu1 O1 H3 113(2) . .
Lu1 O1 H4 108(3) . .
H3 O1 H4 107(3) . .
Lu1 O2 K1 103.72(6) . .
Lu1 O2 H5 119(2) . .
K1 O2 H5 72(2) . .
Lu1 O2 H6 120(2) . .
K1 O2 H6 127(2) . .
H5 O2 H6 107(3) . .
K1 O3 K2 94.02(7) . 7_566
K1 O3 H1 99(2) . .
K2 O3 H1 99(2) 7_566 .
K1 O3 H2 154(3) . .
K2 O3 H2 83(3) 7_566 .
H1 O3 H2 107(4) . .
C1 S1 K2 103.29(7) . 4_556
C1 S1 K2 109.84(7) . 4_546
K2 S1 K2 145.56(2) 4_556 4_546
C1 S1 K2 104.97(8) . .
K2 S1 K2 90.825(18) 4_556 .
K2 S1 K2 89.554(18) 4_546 .
C2 S2 K2 103.26(7) . 7_566
C2 S2 K1 98.59(7) . 1_565
K2 S2 K1 155.39(2) 7_566 1_565
C2 S2 K1 110.62(7) . 7_566
K2 S2 K1 84.147(17) 7_566 7_566
K1 S2 K1 98.712(17) 1_565 7_566
C3 S3 K1 104.54(7) . 1_565
C3 S3 K2 105.05(7) . 4_556
K1 S3 K2 147.65(2) 1_565 4_556
N9 S9 C9 61(2) 5_566 .
N9 S9 K2 66(2) 5_566 .
C9 S9 K2 108.74(15) . .
N9 C9 N9 180.000(4) . 5_566
N9 C9 S9 16.8(4) . 5_566
N9 C9 S9 163.2(4) 5_566 5_566
N9 C9 S9 163.2(4) . .
N9 C9 S9 16.8(4) 5_566 .
S9 C9 S9 180.0(2) 5_566 .
S9 N9 C9 102(2) 5_566 .
S9 N9 K2 107(2) 5_566 5_566
C9 N9 K2 123.1(7) . 5_566

loop_
_geom_bond_atom_site_label_1
_geom_bond_atom_site_label_2
_geom_bond_distance
_geom_bond_site_symmetry_2
C1 N1 1.160(3) .
C1 S1 1.639(2) .
C2 N2 1.168(3) .
C2 S2 1.630(2) .
C2 K1 3.2067(19) .
C3 N3 1.163(3) .
C3 S3 1.654(2) .
C3 K2 3.458(2) .
K1 N3 2.8065(19) .
K1 N3 2.8916(19) 7_566
K1 O2 2.9637(17) .
K1 O3 3.050(3) .
K1 N2 3.0548(18) .
K1 S3 3.2383(7) 1_545
K1 S2 3.2642(7) 1_545
K1 N1 3.401(2) .
K1 S2 3.4772(8) 7_566
K1 K1 3.9990(9) 7_566
K1 Lu1 4.2115(5) .
K1 H5 2.82(3) .
K2 N3 2.8657(19) .
K2 N9 3.213(14) 5_566
K2 S2 3.2274(7) 7_566
K2 S3 3.2670(8) 4_546
K2 S1 3.3137(8) 4_546
K2 O3 3.320(2) 7_566
K2 S9 3.366(3) .
K2 S1 3.3893(8) 4_556
K2 S1 3.4201(8) .
K2 K1 4.6634(8) 7_566
Lu1 N2 2.3148(17) 2_656
Lu1 N2 2.3148(17) .
Lu1 N1 2.3470(18) 2_656
Lu1 N1 2.3470(18) .
Lu1 O2 2.3708(15) .
Lu1 O2 2.3708(15) 2_656
Lu1 O1 2.4464(15) 2_656
Lu1 O1 2.4464(15) .
Lu1 K1 4.2115(5) 2_656
N3 K1 2.8916(19) 7_566
O1 H3 0.77(3) .
O1 H4 0.81(4) .
O2 H5 0.84(3) .
O2 H6 0.73(3) .
O3 K2 3.320(2) 7_566
O3 H1 0.87(4) .
O3 H2 0.69(3) .
S1 K2 3.3137(8) 4_556
S1 K2 3.3893(8) 4_546
S2 K2 3.2274(7) 7_566
S2 K1 3.2642(7) 1_565
S2 K1 3.4772(8) 7_566
S3 K1 3.2383(7) 1_565
S3 K2 3.2671(8) 4_556
S9 N9 0.435(10) 5_566
S9 C9 1.468(3) .
C9 N9 1.313(13) .
C9 N9 1.313(14) 5_566
C9 S9 1.468(3) 5_566
N9 S9 0.435(10) 5_566
N9 K2 3.213(14) 5_566
